data_7048552
loop_
_publ_author_name
'Cade, Ian A.'
'Hill, Anthony F.'
'McQueen, Caitlin M. A.'

_publ_section_title
;
 Isoselenocarbonyl complexes.
;
_journal_issue 6
_journal_name_full 'Dalton transactions (Cambridge, England : 2003)'
_journal_page_first 2000
_journal_page_last 2012
_journal_paper_doi 10.1039/c8dt04947e
_journal_volume 48
_journal_year 2019
_chemical_formula_moiety 'C18 H22 B Mo N6 O2 Se, C8 H20 N'
_chemical_formula_sum 'C26 H42 B Mo N7 O2 Se'
_chemical_formula_weight 670.38
_space_group_IT_number 2
_space_group_name_Hall '-P 1'
_space_group_name_H-M_alt 'P -1'
_symmetry_cell_setting triclinic
_symmetry_space_group_name_Hall '-P 1'
_symmetry_space_group_name_H-M 'P -1'
_atom_sites_solution_hydrogens geom
_atom_sites_solution_primary direct
_audit_creation_date 09-06-22
_audit_creation_method CRYSTALS_ver_12.85
_audit_update_record
;
2009-12-15 deposited with the CCDC.
2019-01-10 downloaded from the CCDC.
;
_cell_angle_alpha 94.7874(15)
_cell_angle_beta 94.4024(13)
_cell_angle_gamma 111.7729(11)
_cell_formula_units_Z 2
_cell_length_a 9.9705(2)
_cell_length_b 9.9833(2)
_cell_length_c 16.6900(3)
_cell_measurement_reflns_used 46761
_cell_measurement_temperature 200
_cell_measurement_theta_max 30
_cell_measurement_theta_min 2.55
_cell_volume 1526.95(5)
_computing_cell_refinement 'DENZO/SCALEPACK (Otwinowski & Minor, 1997)'
_computing_data_collection 'COLLECT (Nonius, 1997-2001).'
_computing_data_reduction 'DENZO/SCALEPACK (Otwinowski & Minor, 1997)'
_computing_molecular_graphics 'Ortep-3 (LJ Farungia, 1997)'
_computing_publication_material 'CRYSTALS (Betteridge et al., 2003)'
_computing_structure_refinement 'CRYSTALS (Betteridge et al., 2003)'
_computing_structure_solution 'SIR92 (Altomare et al., 1994)'
_diffrn_ambient_temperature 200
_diffrn_measured_fraction_theta_full 0.996
_diffrn_measured_fraction_theta_max 0.996
_diffrn_measurement_device 'Nonius KappaCCD'
_diffrn_measurement_device_type Area
_diffrn_measurement_method \w
_diffrn_radiation_monochromator graphite
_diffrn_radiation_type 'Mo K\a'
_diffrn_radiation_wavelength 0.71073
_diffrn_reflns_av_R_equivalents 0.044
_diffrn_reflns_limit_h_max 14
_diffrn_reflns_limit_h_min -14
_diffrn_reflns_limit_k_max 14
_diffrn_reflns_limit_k_min -14
_diffrn_reflns_limit_l_max 23
_diffrn_reflns_limit_l_min -23
_diffrn_reflns_number 39604
_diffrn_reflns_theta_full 30.054
_diffrn_reflns_theta_max 30.054
_diffrn_reflns_theta_min 2.657
_diffrn_standards_number 0
_exptl_absorpt_coefficient_mu 1.656
_exptl_absorpt_correction_T_max 0.848
_exptl_absorpt_correction_T_min 0.675
_exptl_absorpt_correction_type integration
_exptl_absorpt_process_details
;
Gaussian integration (Coppens, 1970)
;
_exptl_crystal_colour yellow
_exptl_crystal_density_diffrn 1.458
_exptl_crystal_density_method 'not measured'
_exptl_crystal_description block
_exptl_crystal_F_000 688
_exptl_crystal_size_max 0.41
_exptl_crystal_size_mid 0.27
_exptl_crystal_size_min 0.12
_refine_diff_density_max 1.25
_refine_diff_density_min -1.64
_refine_ls_extinction_method None
_refine_ls_goodness_of_fit_ref 0.8731
_refine_ls_hydrogen_treatment noref
_refine_ls_matrix_type full
_refine_ls_number_parameters 343
_refine_ls_number_reflns 8891
_refine_ls_number_restraints 0
_refine_ls_R_factor_all 0.0588
_refine_ls_R_factor_gt 0.0350
_refine_ls_shift/su_max 0.003445
_refine_ls_structure_factor_coef Fsqd
_refine_ls_weighting_details
;
Method= Modified Sheldrick
w=1/[\s^2^(F^2^) + ( 0.02P)^2^ + 0.00P]
,where P=(max(Fo^2^,0) + 2Fc^2^)/3
;
_refine_ls_weighting_scheme calc
_refine_ls_wR_factor_all 0.0842
_refine_ls_wR_factor_gt 0.0783
_refine_ls_wR_factor_ref 0.0842
_reflns_limit_h_max 13
_reflns_limit_h_min -14
_reflns_limit_k_max 14
_reflns_limit_k_min -14
_reflns_limit_l_max 23
_reflns_limit_l_min 0
_reflns_number_gt 6239
_reflns_number_total 8904
_reflns_threshold_expression I>2.0\s(I)
_oxford_diffrn_Wilson_B_factor 2.35
_oxford_diffrn_Wilson_scale 9.50
_oxford_refine_ls_r_factor_ref 0.0588
_oxford_refine_ls_scale 0.3823(3)
_oxford_reflns_number_all 8891
_oxford_reflns_threshold_expression_ref I>-10.0\s(I)
_oxford_structure_analysis_title '6221701 cmc15'
_cod_data_source_file c8dt04947e2.cif
_cod_data_source_block cade031
_cod_depositor_comments
;
The following automatic conversions were performed:

'_symmetry_cell_setting' value 'Triclinic' changed to 'triclinic'
according to
/home/data/users/saulius/crontab/automatic-downloads/rss-feeds/RSC/lib/dictionaries/cif_core.dic
dictionary named 'cif_core.dic' version 2.4.2 from 2011-04-26.

Automatic conversion script
Id: cif_fix_values 4973 2017-02-22 13:04:09Z antanas 

 Adding full bibliography for 7048552--7048555.cif.
;
_cod_original_sg_symbol_H-M 'P -1 '
_cod_original_formula_sum 'C26 H42 B1 Mo1 N7 O2 Se1'
_cod_database_code 7048552

loop_
_symmetry_equiv_pos_as_xyz
x,y,z
-x,-y,-z

loop_
_atom_site_label
_atom_site_type_symbol
_atom_site_fract_x
_atom_site_fract_y
_atom_site_fract_z
_atom_site_U_iso_or_equiv
_atom_site_occupancy
_atom_site_adp_type
Mo1 Mo 0.05529(2) 0.12752(2) 0.253523(12) 0.0245 1.0000 Uani
C2 C 0.1202(3) 0.2613(3) 0.18031(13) 0.0279 1.0000 Uani
Se3 Se 0.20923(3) 0.38863(3) 0.113705(17) 0.0422 1.0000 Uani
N4 N -0.0536(2) 0.2364(2) 0.33577(11) 0.0274 1.0000 Uani
C5 C -0.0170(3) 0.3757(3) 0.36732(14) 0.0321 1.0000 Uani
C6 C 0.1239(3) 0.4909(3) 0.35633(17) 0.0438 1.0000 Uani
C7 C -0.1276(3) 0.3878(3) 0.40983(14) 0.0340 1.0000 Uani
C8 C -0.2336(3) 0.2505(3) 0.40385(14) 0.0303 1.0000 Uani
C9 C -0.3777(3) 0.2012(3) 0.43622(16) 0.0424 1.0000 Uani
N10 N -0.1873(2) 0.1593(2) 0.35941(11) 0.0264 1.0000 Uani
N11 N -0.1769(2) -0.0042(2) 0.19974(11) 0.0269 1.0000 Uani
C12 C -0.2368(3) -0.0611(3) 0.12341(14) 0.0303 1.0000 Uani
C13 C -0.1484(3) -0.0372(3) 0.05404(15) 0.0411 1.0000 Uani
C14 C -0.3842(3) -0.1413(3) 0.12300(15) 0.0371 1.0000 Uani
C15 C -0.4143(3) -0.1327(3) 0.20175(15) 0.0317 1.0000 Uani
C16 C -0.5563(3) -0.1978(3) 0.23500(18) 0.0464 1.0000 Uani
N17 N -0.2883(2) -0.0493(2) 0.24803(11) 0.0266 1.0000 Uani
N18 N -0.0140(2) -0.0376(2) 0.34634(11) 0.0272 1.0000 Uani
C19 C 0.0557(3) -0.1077(3) 0.38693(14) 0.0298 1.0000 Uani
C20 C 0.2031(3) -0.0978(3) 0.36974(17) 0.0426 1.0000 Uani
C21 C -0.0313(3) -0.1859(3) 0.44138(14) 0.0338 1.0000 Uani
C22 C -0.1577(3) -0.1629(3) 0.43202(14) 0.0309 1.0000 Uani
C23 C -0.2915(4) -0.2250(3) 0.47349(17) 0.0485 1.0000 Uani
N24 N -0.1469(2) -0.0724(2) 0.37458(11) 0.0258 1.0000 Uani
B25 B -0.2557(3) -0.0078(3) 0.34080(16) 0.0274 1.0000 Uani
C26 C 0.2545(3) 0.2381(3) 0.30442(15) 0.0339 1.0000 Uani
O27 O 0.3779(2) 0.3123(3) 0.32890(12) 0.0569 1.0000 Uani
C28 C 0.1412(3) 0.0175(3) 0.18551(15) 0.0315 1.0000 Uani
O29 O 0.1975(2) -0.0408(2) 0.14467(12) 0.0446 1.0000 Uani
N30 N 0.2713(2) 0.5782(2) 0.84950(12) 0.0301 1.0000 Uani
C31 C 0.3002(3) 0.6058(3) 0.94109(17) 0.0465 1.0000 Uani
C32 C 0.2372(4) 0.7079(4) 0.98008(19) 0.0636 1.0000 Uani
C33 C 0.3274(3) 0.7206(3) 0.81284(16) 0.0392 1.0000 Uani
C34 C 0.4856(4) 0.8132(3) 0.8379(2) 0.0607 1.0000 Uani
C35 C 0.1099(3) 0.5088(3) 0.82115(17) 0.0446 1.0000 Uani
C36 C 0.0341(4) 0.3611(4) 0.8472(2) 0.0701 1.0000 Uani
C37 C 0.3487(3) 0.4803(3) 0.82203(18) 0.0422 1.0000 Uani
C38 C 0.3268(4) 0.4325(4) 0.7319(2) 0.0571 1.0000 Uani
H61 H 0.1255 0.5839 0.3708 0.0625 1.0000 Uiso
H62 H 0.1479 0.4837 0.3019 0.0620 1.0000 Uiso
H63 H 0.2037 0.4854 0.3878 0.0620 1.0000 Uiso
H71 H -0.1275 0.4705 0.4373 0.0415 1.0000 Uiso
H91 H -0.3933 0.1148 0.4620 0.0686 1.0000 Uiso
H92 H -0.4554 0.1823 0.3933 0.0682 1.0000 Uiso
H93 H -0.3764 0.2766 0.4739 0.0694 1.0000 Uiso
H131 H -0.2100 -0.0473 0.0067 0.0620 1.0000 Uiso
H132 H -0.0720 0.0564 0.0640 0.0620 1.0000 Uiso
H133 H -0.1096 -0.1077 0.0492 0.0622 1.0000 Uiso
H141 H -0.4491 -0.1895 0.0785 0.0427 1.0000 Uiso
H161 H -0.5439 -0.2126 0.2887 0.0668 1.0000 Uiso
H162 H -0.6096 -0.1377 0.2312 0.0674 1.0000 Uiso
H163 H -0.6173 -0.2877 0.2075 0.0672 1.0000 Uiso
H201 H 0.2416 -0.1364 0.4112 0.0661 1.0000 Uiso
H202 H 0.1991 -0.1510 0.3205 0.0669 1.0000 Uiso
H203 H 0.2653 -0.0019 0.3680 0.0670 1.0000 Uiso
H211 H -0.0045 -0.2404 0.4768 0.0404 1.0000 Uiso
H231 H -0.3248 -0.1549 0.4916 0.0753 1.0000 Uiso
H232 H -0.3665 -0.2965 0.4363 0.0745 1.0000 Uiso
H233 H -0.2725 -0.2719 0.5152 0.0752 1.0000 Uiso
H311 H 0.4036 0.6417 0.9560 0.0547 1.0000 Uiso
H312 H 0.2630 0.5113 0.9584 0.0552 1.0000 Uiso
H321 H 0.2549 0.7137 1.0367 0.0963 1.0000 Uiso
H322 H 0.2807 0.8025 0.9633 0.0955 1.0000 Uiso
H323 H 0.1340 0.6729 0.9647 0.0958 1.0000 Uiso
H331 H 0.2645 0.7720 0.8315 0.0494 1.0000 Uiso
H332 H 0.3115 0.6946 0.7544 0.0494 1.0000 Uiso
H341 H 0.5150 0.9002 0.8114 0.0914 1.0000 Uiso
H342 H 0.5034 0.8415 0.8956 0.0905 1.0000 Uiso
H343 H 0.5432 0.7612 0.8240 0.0905 1.0000 Uiso
H351 H 0.0656 0.5763 0.8412 0.0510 1.0000 Uiso
H352 H 0.1020 0.5026 0.7635 0.0514 1.0000 Uiso
H361 H -0.0642 0.3303 0.8259 0.0973 1.0000 Uiso
H362 H 0.0478 0.3728 0.9049 0.0973 1.0000 Uiso
H363 H 0.0782 0.2955 0.8265 0.0963 1.0000 Uiso
H371 H 0.4491 0.5305 0.8422 0.0516 1.0000 Uiso
H372 H 0.3063 0.3921 0.8478 0.0528 1.0000 Uiso
H381 H 0.3804 0.3735 0.7179 0.0871 1.0000 Uiso
H382 H 0.3654 0.5179 0.7056 0.0869 1.0000 Uiso
H383 H 0.2242 0.3803 0.7118 0.0867 1.0000 Uiso
H6 H -0.3697 -0.0556 0.3821 0.0500 1.0000 Uiso

loop_
_atom_site_aniso_label
_atom_site_aniso_U_11
_atom_site_aniso_U_22
_atom_site_aniso_U_33
_atom_site_aniso_U_23
_atom_site_aniso_U_13
_atom_site_aniso_U_12
Mo1 0.02426(11) 0.02587(11) 0.02345(10) 0.00683(7) 0.00471(7) 0.00851(8)
C2 0.0283(13) 0.0280(12) 0.0273(11) 0.0045(9) 0.0054(10) 0.0100(10)
Se3 0.04577(18) 0.04125(17) 0.04040(16) 0.01959(13) 0.01213(13) 0.01307(14)
N4 0.0298(11) 0.0262(10) 0.0255(10) 0.0044(8) 0.0031(8) 0.0097(9)
C5 0.0409(15) 0.0287(13) 0.0257(12) 0.0034(10) -0.0025(10) 0.0131(11)
C6 0.0495(18) 0.0282(14) 0.0464(16) 0.0009(12) 0.0033(13) 0.0077(13)
C7 0.0459(16) 0.0315(14) 0.0284(12) -0.0019(10) 0.0009(11) 0.0208(12)
C8 0.0350(14) 0.0374(14) 0.0235(11) 0.0015(10) 0.0014(10) 0.0202(12)
C9 0.0433(16) 0.0537(18) 0.0386(15) 0.0029(13) 0.0100(12) 0.0276(15)
N10 0.0289(11) 0.0295(11) 0.0235(9) 0.0039(8) 0.0048(8) 0.0136(9)
N11 0.0270(11) 0.0310(11) 0.0231(9) 0.0045(8) 0.0043(8) 0.0110(9)
C12 0.0356(14) 0.0337(13) 0.0238(11) 0.0008(10) 0.0017(10) 0.0165(11)
C13 0.0456(17) 0.0520(17) 0.0256(13) 0.0017(12) 0.0056(11) 0.0187(14)
C14 0.0325(14) 0.0432(16) 0.0306(13) -0.0070(11) -0.0061(11) 0.0129(12)
C15 0.0244(13) 0.0330(13) 0.0360(13) -0.0002(11) 0.0011(10) 0.0104(11)
C16 0.0268(14) 0.0537(19) 0.0518(17) -0.0018(14) 0.0039(13) 0.0092(13)
N17 0.0235(10) 0.0293(11) 0.0263(10) 0.0032(8) 0.0046(8) 0.0091(8)
N18 0.0273(11) 0.0269(10) 0.0270(10) 0.0053(8) 0.0025(8) 0.0097(9)
C19 0.0349(14) 0.0254(12) 0.0282(12) 0.0008(9) -0.0026(10) 0.0121(11)
C20 0.0378(16) 0.0405(16) 0.0523(17) 0.0135(13) 0.0002(13) 0.0176(13)
C21 0.0480(16) 0.0275(13) 0.0261(12) 0.0069(10) 0.0010(11) 0.0145(12)
C22 0.0424(15) 0.0265(12) 0.0214(11) 0.0037(9) 0.0064(10) 0.0095(11)
C23 0.062(2) 0.0494(18) 0.0381(15) 0.0174(13) 0.0240(14) 0.0200(16)
N24 0.0286(11) 0.0243(10) 0.0238(9) 0.0053(8) 0.0060(8) 0.0080(8)
B25 0.0253(14) 0.0293(14) 0.0262(13) 0.0026(11) 0.0048(10) 0.0087(11)
C26 0.0345(15) 0.0407(15) 0.0288(12) 0.0102(11) 0.0063(11) 0.0150(12)
O27 0.0332(12) 0.0914(18) 0.0425(11) 0.0061(11) -0.0049(9) 0.0217(12)
C28 0.0279(13) 0.0326(13) 0.0320(12) 0.0088(10) 0.0052(10) 0.0078(11)
O29 0.0458(12) 0.0462(12) 0.0472(11) 0.0045(9) 0.0161(9) 0.0219(10)
N30 0.0309(11) 0.0285(11) 0.0302(10) 0.0066(8) 0.0002(8) 0.0106(9)
C31 0.0532(19) 0.0524(18) 0.0337(14) 0.0094(13) 0.0018(13) 0.0198(15)
C32 0.065(2) 0.089(3) 0.0383(17) -0.0049(17) 0.0066(16) 0.034(2)
C33 0.0494(17) 0.0315(14) 0.0418(15) 0.0115(12) 0.0100(13) 0.0189(13)
C34 0.047(2) 0.0421(18) 0.092(3) 0.0124(18) 0.0239(19) 0.0117(15)
C35 0.0314(15) 0.0487(17) 0.0469(16) 0.0041(14) -0.0027(12) 0.0091(13)
C36 0.048(2) 0.052(2) 0.094(3) 0.011(2) 0.0151(19) -0.0009(17)
C37 0.0442(17) 0.0347(15) 0.0505(16) 0.0050(13) 0.0004(13) 0.0190(13)
C38 0.067(2) 0.0494(19) 0.058(2) -0.0057(15) 0.0077(17) 0.0285(18)

loop_
_atom_type_symbol
_atom_type_scat_dispersion_real
_atom_type_scat_dispersion_imag
_atom_type_scat_Cromer_Mann_a1
_atom_type_scat_Cromer_Mann_b1
_atom_type_scat_Cromer_Mann_a2
_atom_type_scat_Cromer_Mann_b2
_atom_type_scat_Cromer_Mann_a3
_atom_type_scat_Cromer_Mann_b3
_atom_type_scat_Cromer_Mann_a4
_atom_type_scat_Cromer_Mann_b4
_atom_type_scat_Cromer_Mann_c
_atom_type_scat_source
C 0.0033 0.0016 2.3100 20.8439 1.0200 10.2075 1.5886 0.5687 0.8650 51.6512 0.2156 'International Tables Vol C 4.2.6.8 and 6.1.1.4'
H 0.0000 0.0000 0.4930 10.5109 0.3229 26.1257 0.1402 3.1424 0.0408 57.7998 0.0030 'International Tables Vol C 4.2.6.8 and 6.1.1.4'
B 0.0013 0.0007 2.0545 23.2185 1.3326 1.0210 1.0979 60.3498 0.7068 0.1403 -0.1932 'International Tables Vol C 4.2.6.8 and 6.1.1.4'
Mo -1.6832 0.6857 3.7025 0.2772 17.2356 1.0958 12.8876 11.0040 3.7429 61.6584 4.3875 'International Tables Vol C 4.2.6.8 and 6.1.1.4'
N 0.0061 0.0033 12.2126 0.0057 3.1322 9.8933 2.0125 28.9975 1.1663 0.5826 -11.5290 'International Tables Vol C 4.2.6.8 and 6.1.1.4'
O 0.0106 0.0060 3.0485 13.2771 2.2868 5.7011 1.5463 0.3239 0.8670 32.9089 0.2508 'International Tables Vol C 4.2.6.8 and 6.1.1.4'
Se -0.0929 2.2259 17.0006 2.4098 5.8196 0.2726 3.9731 15.2372 4.3543 43.8163 2.8409 'International Tables Vol C 4.2.6.8 and 6.1.1.4'

loop_
_exptl_crystal_face_index_h
_exptl_crystal_face_index_k
_exptl_crystal_face_index_l
_exptl_crystal_face_perp_dist
1 0 0 0.028
0 0 1 0.110
0 0 -1 0.160
-1 -1 0 0.085
1 1 0 0.039
-1 1 0 0.150
1 -1 0 0.047
-4 2 -3 0.110

loop_
_geom_angle_atom_site_label_1
_geom_angle_atom_site_label_2
_geom_angle_atom_site_label_3
_geom_angle
_geom_angle_publ_flag
C2 Mo1 N4 101.90(9) yes
C2 Mo1 N11 102.39(9) yes
N4 Mo1 N11 82.61(7) yes
C2 Mo1 N18 177.23(9) yes
N4 Mo1 N18 79.51(7) yes
N11 Mo1 N18 80.12(7) yes
C2 Mo1 C26 79.95(10) yes
N4 Mo1 C26 96.33(9) yes
N11 Mo1 C26 177.57(8) yes
N18 Mo1 C26 97.54(8) yes
C2 Mo1 C28 82.68(10) yes
N4 Mo1 C28 175.21(8) yes
N11 Mo1 C28 95.10(9) yes
N18 Mo1 C28 95.98(8) yes
C26 Mo1 C28 85.79(10) yes
Mo1 C2 Se3 171.23(15) yes
Mo1 N4 C5 132.33(17) yes
Mo1 N4 N10 121.13(14) yes
C5 N4 N10 106.45(19) yes
N4 C5 C6 121.8(2) yes
N4 C5 C7 109.6(2) yes
C6 C5 C7 128.7(2) yes
C5 C6 H61 112.1 no
C5 C6 H62 112.4 no
H61 C6 H62 109.3 no
C5 C6 H63 113.2 no
H61 C6 H63 105.9 no
H62 C6 H63 103.5 no
C5 C7 C8 106.6(2) yes
C5 C7 H71 126.1 no
C8 C7 H71 127.3 no
C7 C8 C9 129.4(2) yes
C7 C8 N10 107.5(2) yes
C9 C8 N10 123.1(2) yes
C8 C9 H91 110.4 no
C8 C9 H92 110.7 no
H91 C9 H92 109.5 no
C8 C9 H93 107.3 no
H91 C9 H93 110.1 no
H92 C9 H93 108.9 no
N4 N10 C8 109.85(19) yes
N4 N10 B25 120.35(18) yes
C8 N10 B25 129.6(2) yes
Mo1 N11 C12 132.11(16) yes
Mo1 N11 N17 121.45(13) yes
C12 N11 N17 106.33(19) yes
N11 C12 C13 121.7(2) yes
N11 C12 C14 109.5(2) yes
C13 C12 C14 128.7(2) yes
C12 C13 H131 108.4 no
C12 C13 H132 109.5 no
H131 C13 H132 112.0 no
C12 C13 H133 108.5 no
H131 C13 H133 108.7 no
H132 C13 H133 109.7 no
C12 C14 C15 107.0(2) yes
C12 C14 H141 126.3 no
C15 C14 H141 126.7 no
C14 C15 C16 129.1(2) yes
C14 C15 N17 107.4(2) yes
C16 C15 N17 123.5(2) yes
C15 C16 H161 112.0 no
C15 C16 H162 110.8 no
H161 C16 H162 108.5 no
C15 C16 H163 113.9 no
H161 C16 H163 106.0 no
H162 C16 H163 105.3 no
N11 N17 C15 109.75(18) yes
N11 N17 B25 119.95(19) yes
C15 N17 B25 130.2(2) yes
Mo1 N18 C19 132.79(16) yes
Mo1 N18 N24 120.54(13) yes
C19 N18 N24 106.50(18) yes
N18 C19 C20 121.1(2) yes
N18 C19 C21 109.8(2) yes
C20 C19 C21 129.1(2) yes
C19 C20 H201 108.3 no
C19 C20 H202 111.3 no
H201 C20 H202 108.6 no
C19 C20 H203 111.6 no
H201 C20 H203 109.1 no
H202 C20 H203 108.1 no
C19 C21 C22 106.3(2) yes
C19 C21 H211 124.9 no
C22 C21 H211 128.8 no
C21 C22 C23 129.0(2) yes
C21 C22 N24 108.1(2) yes
C23 C22 N24 122.9(2) yes
C22 C23 H231 111.8 no
C22 C23 H232 109.2 no
H231 C23 H232 108.4 no
C22 C23 H233 109.4 no
H231 C23 H233 111.1 no
H232 C23 H233 106.8 no
N18 N24 C22 109.33(19) yes
N18 N24 B25 120.12(17) yes
C22 N24 B25 130.6(2) yes
N24 B25 N17 109.28(19) yes
N24 B25 N10 109.24(19) yes
N17 B25 N10 108.90(19) yes
N24 B25 H6 105.9 no
N17 B25 H6 115.6 no
N10 B25 H6 107.8 no
Mo1 C26 O27 173.7(2) yes
Mo1 C28 O29 176.5(2) yes
C31 N30 C33 110.6(2) yes
C31 N30 C35 111.5(2) yes
C33 N30 C35 106.04(19) yes
C31 N30 C37 106.9(2) yes
C33 N30 C37 110.84(19) yes
C35 N30 C37 111.1(2) yes
N30 C31 C32 114.9(2) yes
N30 C31 H311 108.1 no
C32 C31 H311 110.4 no
N30 C31 H312 104.6 no
C32 C31 H312 112.8 no
H311 C31 H312 105.4 no
C31 C32 H321 109.0 no
C31 C32 H322 110.3 no
H321 C32 H322 109.8 no
C31 C32 H323 110.6 no
H321 C32 H323 108.9 no
H322 C32 H323 108.3 no
N30 C33 C34 115.0(2) yes
N30 C33 H331 103.7 no
C34 C33 H331 110.6 no
N30 C33 H332 106.2 no
C34 C33 H332 109.3 no
H331 C33 H332 111.9 no
C33 C34 H341 110.9 no
C33 C34 H342 110.6 no
H341 C34 H342 108.2 no
C33 C34 H343 110.0 no
H341 C34 H343 108.5 no
H342 C34 H343 108.6 no
N30 C35 C36 114.6(2) yes
N30 C35 H351 107.4 no
C36 C35 H351 110.4 no
N30 C35 H352 105.5 no
C36 C35 H352 110.3 no
H351 C35 H352 108.3 no
C35 C36 H361 106.2 no
C35 C36 H362 106.9 no
H361 C36 H362 113.0 no
C35 C36 H363 109.4 no
H361 C36 H363 111.6 no
H362 C36 H363 109.5 no
N30 C37 C38 115.4(2) yes
N30 C37 H371 106.4 no
C38 C37 H371 112.3 no
N30 C37 H372 105.6 no
C38 C37 H372 106.3 no
H371 C37 H372 110.7 no
C37 C38 H381 111.8 no
C37 C38 H382 107.4 no
H381 C38 H382 106.4 no
C37 C38 H383 111.9 no
H381 C38 H383 109.5 no
H382 C38 H383 109.6 no

loop_
_geom_bond_atom_site_label_1
_geom_bond_atom_site_label_2
_geom_bond_distance
_geom_bond_publ_flag
Mo1 C2 1.857(2) yes
Mo1 N4 2.258(2) yes
Mo1 N11 2.263(2) yes
Mo1 N18 2.3107(18) yes
Mo1 C26 1.960(3) yes
Mo1 C28 1.967(3) yes
C2 Se3 1.786(2) yes
N4 C5 1.348(3) yes
N4 N10 1.377(3) yes
C5 C6 1.485(4) yes
C5 C7 1.392(4) yes
C6 H61 0.933 no
C6 H62 0.961 no
C6 H63 0.941 no
C7 C8 1.376(4) yes
C7 H71 0.910 no
C8 C9 1.496(4) yes
C8 N10 1.357(3) yes
C9 H91 0.962 no
C9 H92 0.965 no
C9 H93 0.936 no
N10 B25 1.544(3) yes
N11 C12 1.346(3) yes
N11 N17 1.383(2) yes
C12 C13 1.490(3) yes
C12 C14 1.388(4) yes
C13 H131 0.937 no
C13 H132 0.953 no
C13 H133 0.920 no
C14 C15 1.373(3) yes
C14 H141 0.916 no
C15 C16 1.495(4) yes
C15 N17 1.355(3) yes
C16 H161 0.926 no
C16 H162 0.940 no
C16 H163 0.932 no
N17 B25 1.546(3) yes
N18 C19 1.341(3) yes
N18 N24 1.372(3) yes
C19 C20 1.487(4) yes
C19 C21 1.388(3) yes
C20 H201 0.943 no
C20 H202 0.930 no
C20 H203 0.932 no
C21 C22 1.363(4) yes
C21 H211 0.923 no
C22 C23 1.497(4) yes
C22 N24 1.355(3) yes
C23 H231 0.918 no
C23 H232 0.956 no
C23 H233 0.916 no
N24 B25 1.547(3) yes
B25 H6 1.330 no
C26 O27 1.194(3) yes
C28 O29 1.163(3) yes
N30 C31 1.516(3) yes
N30 C33 1.521(3) yes
N30 C35 1.515(3) yes
N30 C37 1.517(3) yes
C31 C32 1.512(5) yes
C31 H311 0.961 no
C31 H312 0.955 no
C32 H321 0.941 no
C32 H322 0.957 no
C32 H323 0.961 no
C33 C34 1.507(4) yes
C33 H331 0.998 no
C33 H332 0.973 no
C34 H341 0.966 no
C34 H342 0.963 no
C34 H343 0.935 no
C35 C36 1.506(4) yes
C35 H351 0.982 no
C35 H352 0.954 no
C36 H361 0.942 no
C36 H362 0.953 no
C36 H363 0.970 no
C37 C38 1.513(4) yes
C37 H371 0.956 no
C37 H372 0.976 no
C38 H381 0.957 no
C38 H382 0.955 no
C38 H383 0.976 no
